data_8101405
loop_
_publ_author_name
'Kli\&s, Rainer'
'Hauptmann, Ralf'
'Henkel, Gerald'

_publ_section_title
;
Crystal structure of benzyltriethylammonium triiodo(triphenylphosphino)
iron(II)--dichloromethane(1.0/0.5), [C~13~H~22~N][FeI~3~P(C~6~H~5~)
~3~] &#x00B7; 0.5CH~2~Cl~2~
;
_journal_issue 1
_journal_name_full 'Zeitschrift f\"ur Kristallographie - New Crystal Structures'
_journal_page_first 135
_journal_page_last 136
_journal_volume 214
_journal_year 1999
_chemical_formula_moiety
;
[C~13~H~22~N][FeI~3~P(C~6~H~5~)~3~]^.^0.5 CH~2~Cl~2~
;
_chemical_formula_structural '[C13H22N][FeI3P(C6H5)3]^.^0.5 CH2Cl2'
_chemical_formula_sum 'C31.5 H38 Cl Fe I3 N P'
_chemical_formula_weight 933.60
_space_group_IT_number 15
_symmetry_cell_setting monoclinic
_symmetry_space_group_name_Hall '-C 2yc'
_symmetry_space_group_name_H-M 'C 1 2/c 1'
_cell_angle_alpha 90.00
_cell_angle_beta 124.74
_cell_angle_gamma 90.00
_cell_formula_units_Z 8
_cell_length_a 26.564(4)
_cell_length_b 15.377(2)
_cell_length_c 20.617(3)
_cell_measurement_temperature 150
_cell_volume 6920.4(17)
_diffrn_ambient_temperature 150
_exptl_crystal_density_diffrn 1.792
_refine_diff_density_rms 0.093
_refine_ls_R_factor_obs 0.0272
_refine_ls_wR_factor_obs 0.0656
_cod_original_sg_symbol_H-M 'C 2/c'
_cod_original_formula_sum 'C31.50 H38 Cl Fe I3 N P'
_cod_database_code 8101405

loop_
_symmetry_equiv_pos_as_xyz
'x, y, z'
'-x, y, -z+1/2'
'x+1/2, y+1/2, z'
'-x+1/2, y+1/2, -z+1/2'
'-x, -y, -z'
'x, -y, z-1/2'
'-x+1/2, -y+1/2, -z'
'x+1/2, -y+1/2, z-1/2'

loop_
_atom_site_aniso_label
_atom_site_aniso_U_11
_atom_site_aniso_U_22
_atom_site_aniso_U_33
_atom_site_aniso_U_23
_atom_site_aniso_U_13
_atom_site_aniso_U_12
I1 0.0249(2) 0.0200(2) 0.0269(2) -0.00154(15) 0.0161(2) 0.0014(2)
I2 0.0327(2) 0.0199(2) 0.0329(2) 0.0036(2) 0.0246(2) 0.0020(2)
I3 0.0179(2) 0.0236(2) 0.0259(2) 0.0003(2) 0.0125(2) -0.00027(15)
Fe 0.0165(4) 0.0193(4) 0.0181(4) 0.0004(3) 0.0093(3) 0.0005(3)
P 0.0139(7) 0.0142(7) 0.0172(7) 0.0002(6) 0.0073(6) 0.0010(6)
C1 0.013(3) 0.022(3) 0.017(3) 0.000(2) 0.008(2) 0.002(2)
C2 0.030(3) 0.020(3) 0.043(4) -0.002(3) 0.021(3) 0.002(3)
C3 0.031(4) 0.027(4) 0.054(4) -0.004(3) 0.023(3) 0.007(3)
C4 0.021(3) 0.050(4) 0.029(3) 0.002(3) 0.016(3) 0.006(3)
C5 0.025(3) 0.040(4) 0.044(4) 0.008(3) 0.022(3) -0.001(3)
C6 0.022(3) 0.025(3) 0.038(4) 0.008(3) 0.014(3) 0.004(3)
C7 0.019(3) 0.017(3) 0.022(3) -0.001(2) 0.012(3) -0.001(2)
C8 0.026(3) 0.025(3) 0.028(3) -0.004(3) 0.008(3) 0.004(3)
C9 0.030(4) 0.039(4) 0.027(3) -0.013(3) 0.004(3) 0.003(3)
C10 0.049(4) 0.025(3) 0.032(4) -0.007(3) 0.022(3) 0.004(3)
C11 0.040(4) 0.017(3) 0.031(3) 0.003(3) 0.022(3) 0.011(3)
C12 0.014(3) 0.030(3) 0.016(3) 0.000(2) 0.006(2) 0.001(2)
C13 0.009(3) 0.021(3) 0.021(3) 0.005(2) 0.006(2) 0.004(2)
C14 0.024(3) 0.029(3) 0.020(3) -0.001(3) 0.013(3) 0.000(3)
C15 0.031(3) 0.045(4) 0.018(3) 0.004(3) 0.015(3) -0.002(3)
C16 0.026(3) 0.030(4) 0.030(3) 0.009(3) 0.014(3) -0.001(3)
C17 0.028(3) 0.020(3) 0.033(3) 0.004(3) 0.017(3) -0.002(3)
C18 0.024(3) 0.021(3) 0.020(3) 0.001(2) 0.012(3) 0.000(2)
N 0.025(3) 0.021(2) 0.021(2) 0.005(2) 0.014(2) 0.005(2)
C19 0.024(3) 0.025(3) 0.022(3) 0.006(2) 0.013(3) 0.005(2)
C20 0.028(3) 0.027(3) 0.020(3) 0.010(3) 0.013(3) 0.006(3)
C21 0.035(4) 0.023(3) 0.030(3) 0.010(3) 0.018(3) 0.006(3)
C22 0.030(3) 0.026(3) 0.025(3) 0.007(3) 0.008(3) -0.003(3)
C23 0.022(3) 0.041(4) 0.028(3) 0.015(3) 0.010(3) 0.001(3)
C24 0.029(4) 0.047(4) 0.037(4) 0.016(3) 0.023(3) 0.012(3)
C25 0.030(3) 0.038(4) 0.023(3) 0.006(3) 0.017(3) 0.004(3)
C26 0.036(3) 0.025(3) 0.027(3) 0.008(3) 0.020(3) 0.010(3)
C27 0.046(4) 0.028(3) 0.040(4) -0.001(3) 0.031(3) 0.003(3)
C28 0.032(3) 0.026(3) 0.023(3) -0.003(3) 0.016(3) -0.005(3)
C29 0.042(4) 0.024(3) 0.032(3) -0.001(3) 0.025(3) 0.003(3)
C30 0.026(3) 0.028(3) 0.022(3) 0.000(2) 0.013(3) -0.003(3)
C31 0.036(4) 0.032(4) 0.038(4) -0.005(3) 0.024(3) -0.006(3)
Cl 0.0628(13) 0.086(2) 0.0648(14) -0.0117(12) 0.0328(12) 0.0067(12)
C32 0.154(15) 0.098(12) 0.085(10) 0.000 0.074(11) 0.000

loop_
_atom_site_label
_atom_site_type_symbol
_atom_site_fract_x
_atom_site_fract_y
_atom_site_fract_z
_atom_site_U_iso_or_equiv
_atom_site_thermal_displace_type
_atom_site_occupancy
_atom_site_calc_flag
_atom_site_refinement_flags
_atom_site_disorder_group
I1 I 0.18471(2) 0.12059(2) 0.64289(2) 0.02318(13) Uani 1 d . .
I2 I 0.19151(2) -0.16097(2) 0.62356(2) 0.02516(13) Uani 1 d . .
I3 I 0.32322(2) -0.00190(2) 0.61533(2) 0.02246(12) Uani 1 d . .
Fe Fe 0.21295(3) -0.00867(5) 0.58598(4) 0.0183(2) Uani 1 d . .
P P 0.14182(6) 0.00324(8) 0.44270(8) 0.0159(3) Uani 1 d . .
C1 C 0.0644(2) 0.0216(3) 0.4160(3) 0.0176(12) Uani 1 d . .
C2 C 0.0390(3) 0.1038(4) 0.4028(3) 0.0311(14) Uani 1 d . .
H2A H 0.0613(3) 0.1533(4) 0.4036(3) 0.033(4) Uiso 1 d R .
C3 C -0.0182(3) 0.1146(4) 0.3889(4) 0.038(2) Uani 1 d . .
H3A H -0.0356(3) 0.1717(4) 0.3803(4) 0.033(4) Uiso 1 d R .
C4 C -0.0501(3) 0.0433(4) 0.3882(3) 0.0324(15) Uani 1 d . .
H4A H -0.0899(3) 0.0504(4) 0.3779(3) 0.033(4) Uiso 1 d R .
C5 C -0.0250(3) -0.0380(4) 0.4019(4) 0.035(2) Uani 1 d . .
H5A H -0.0473(3) -0.0876(4) 0.4011(4) 0.033(4) Uiso 1 d R .
C6 C 0.0317(2) -0.0493(4) 0.4161(3) 0.0298(14) Uani 1 d . .
H6A H 0.0491(2) -0.1065(4) 0.4262(3) 0.033(4) Uiso 1 d R .
C7 C 0.1349(2) -0.0940(3) 0.3883(3) 0.0189(12) Uani 1 d . .
C8 C 0.0849(3) -0.1093(4) 0.3118(3) 0.0302(14) Uani 1 d . .
H8A H 0.0526(3) -0.0671(4) 0.2856(3) 0.033(4) Uiso 1 d R .
C9 C 0.0814(3) -0.1849(4) 0.2726(4) 0.039(2) Uani 1 d . .
H9A H 0.0468(3) -0.1956(4) 0.2196(4) 0.033(4) Uiso 1 d R .
C10 C 0.1278(3) -0.2457(4) 0.3106(3) 0.035(2) Uani 1 d . .
H10A H 0.1251(3) -0.2986(4) 0.2841(3) 0.033(4) Uiso 1 d R .
C11 C 0.1779(3) -0.2309(4) 0.3859(3) 0.0284(14) Uani 1 d . .
H11A H 0.2103(3) -0.2730(4) 0.4121(3) 0.033(4) Uiso 1 d R .
C12 C 0.1817(2) -0.1545(3) 0.4249(3) 0.0213(12) Uani 1 d . .
H12A H 0.2173(2) -0.1432(3) 0.4770(3) 0.033(4) Uiso 1 d R .
C13 C 0.1558(2) 0.0919(3) 0.3970(3) 0.0188(12) Uani 1 d . .
C14 C 0.1486(2) 0.0852(4) 0.3245(3) 0.0245(13) Uani 1 d . .
H14A H 0.1350(2) 0.0314(4) 0.2958(3) 0.033(4) Uiso 1 d R .
C15 C 0.1605(3) 0.1562(4) 0.2935(3) 0.0308(15) Uani 1 d . .
H15A H 0.1562(3) 0.1505(4) 0.2441(3) 0.033(4) Uiso 1 d R .
C16 C 0.1786(3) 0.2342(4) 0.3327(3) 0.0298(14) Uani 1 d . .
H16A H 0.1860(3) 0.2826(4) 0.3098(3) 0.033(4) Uiso 1 d R .
C17 C 0.1854(3) 0.2424(4) 0.4040(3) 0.0272(13) Uani 1 d . .
H17A H 0.1979(3) 0.2971(4) 0.4313(3) 0.033(4) Uiso 1 d R .
C18 C 0.1749(2) 0.1716(3) 0.4359(3) 0.0214(12) Uani 1 d . .
H18A H 0.1805(2) 0.1770(3) 0.4860(3) 0.033(4) Uiso 1 d R .
N N -0.1386(2) -0.4700(3) 0.3876(2) 0.0211(10) Uani 1 d . .
C19 C -0.1305(2) -0.4044(4) 0.3389(3) 0.0231(13) Uani 1 d . .
H19A H -0.1548(2) -0.3541(4) 0.3310(3) 0.032(3) Uiso 1 d R .
H19B H -0.1465(2) -0.4292(4) 0.2879(3) 0.032(3) Uiso 1 d R .
C20 C -0.0654(3) -0.3746(4) 0.3742(3) 0.0249(13) Uani 1 d . .
C21 C -0.0399(3) -0.3049(4) 0.4265(3) 0.0296(14) Uani 1 d . .
H21A H -0.0634(3) -0.2777(4) 0.4431(3) 0.032(3) Uiso 1 d R .
C22 C 0.0185(3) -0.2742(4) 0.4543(3) 0.0314(14) Uani 1 d . .
H22A H 0.0359(3) -0.2273(4) 0.4916(3) 0.032(3) Uiso 1 d R .
C23 C 0.0507(3) -0.3119(4) 0.4275(3) 0.0329(15) Uani 1 d . .
H23A H 0.0908(3) -0.2907(4) 0.4461(3) 0.032(3) Uiso 1 d R .
C24 C 0.0258(3) -0.3794(4) 0.3746(4) 0.035(2) Uani 1 d . .
H24A H 0.0480(3) -0.4047(4) 0.3555(4) 0.032(3) Uiso 1 d R .
C25 C -0.0319(3) -0.4111(4) 0.3479(3) 0.0298(14) Uani 1 d . .
H25A H -0.0492(3) -0.4587(4) 0.3112(3) 0.032(3) Uiso 1 d R .
C26 C -0.0996(3) -0.5505(4) 0.4046(3) 0.0279(13) Uani 1 d . .
H26A H -0.1003(3) -0.5848(4) 0.4430(3) 0.032(3) Uiso 1 d R .
H26B H -0.0580(3) -0.5327(4) 0.4280(3) 0.032(3) Uiso 1 d R .
C27 C -0.1190(3) -0.6074(4) 0.3345(4) 0.0345(15) Uani 1 d . .
H27A H -0.0922(3) -0.6566(4) 0.3509(4) 0.032(3) Uiso 1 d R .
H27B H -0.1602(3) -0.6271(4) 0.3114(4) 0.032(3) Uiso 1 d R .
H27C H -0.1173(3) -0.5743(4) 0.2963(4) 0.032(3) Uiso 1 d R .
C28 C -0.1185(3) -0.4333(4) 0.4674(3) 0.0275(13) Uani 1 d . .
H28A H -0.0766(3) -0.4145(4) 0.4947(3) 0.032(3) Uiso 1 d R .
H28B H -0.1200(3) -0.4791(4) 0.4979(3) 0.032(3) Uiso 1 d R .
C29 C -0.1569(3) -0.3576(4) 0.4636(3) 0.0305(14) Uani 1 d . .
H29A H -0.1416(3) -0.3381(4) 0.5160(3) 0.032(3) Uiso 1 d R .
H29B H -0.1549(3) -0.3107(4) 0.4344(3) 0.032(3) Uiso 1 d R .
H29C H -0.1987(3) -0.3761(4) 0.4376(3) 0.032(3) Uiso 1 d R .
C30 C -0.2065(3) -0.4942(4) 0.3391(3) 0.0256(13) Uani 1 d . .
H30A H -0.2179(3) -0.5170(4) 0.2891(3) 0.032(3) Uiso 1 d R .
H30B H -0.2297(3) -0.4420(4) 0.3291(3) 0.032(3) Uiso 1 d R .
C31 C -0.2246(3) -0.5592(4) 0.3764(4) 0.0338(15) Uani 1 d . .
H31A H -0.2678(3) -0.5709(4) 0.3429(4) 0.032(3) Uiso 1 d R .
H31B H -0.2023(3) -0.6121(4) 0.3855(4) 0.032(3) Uiso 1 d R .
H31C H -0.2143(3) -0.5364(4) 0.4259(4) 0.032(3) Uiso 1 d R .
Cl Cl 0.01557(10) 0.3425(2) 0.33029(13) 0.0733(6) Uani 1 d . .
C32 C 0.0000 0.2819(11) 0.2500 0.109(5) Uani 1 d S .
H32 H -0.0346 0.2403 0.2334 0.032(3) Uiso 1 d . .

loop_
_geom_bond_atom_site_label_1
_geom_bond_atom_site_label_2
_geom_bond_distance
_geom_bond_site_symmetry_2
_geom_bond_publ_flag
I1 Fe 2.6255(8) . yes
I2 Fe 2.6290(8) . yes
I3 Fe 2.6339(9) . yes
Fe P 2.443(2) . yes
P C13 1.812(5) . yes
P C7 1.814(5) . yes
P C1 1.822(5) . yes
C1 C2 1.386(8) . no
C1 C6 1.394(8) . no
C2 C3 1.386(8) . no
C3 C4 1.380(9) . no
C4 C5 1.368(9) . no
C5 C6 1.374(8) . no
C7 C12 1.383(7) . no
C7 C8 1.386(8) . no
C8 C9 1.388(8) . no
C9 C10 1.381(8) . no
C10 C11 1.370(8) . no
C11 C12 1.393(8) . no
C13 C18 1.393(7) . no
C13 C14 1.397(7) . no
C14 C15 1.391(8) . no
C15 C16 1.371(8) . no
C16 C17 1.380(8) . no
C17 C18 1.381(8) . no
N C28 1.520(7) . no
N C26 1.521(7) . no
N C19 1.522(7) . no
N C30 1.529(7) . no
C19 C20 1.517(8) . no
C20 C21 1.392(8) . no
C20 C25 1.397(8) . no
C21 C22 1.396(8) . no
C22 C23 1.382(8) . no
C23 C24 1.372(9) . no
C24 C25 1.388(8) . no
C26 C27 1.507(8) . no
C28 C29 1.521(8) . no
C30 C31 1.499(8) . no
Cl C32 1.732(9) . no
C32 Cl 1.732(9) 2 no
